data_4514654
loop_
_publ_author_name
'Zhou, Kehan'
'Zhu, Yan'
'Fan, Weitai'
'Chen, Yujie'
'Xu, Xu'
'Zhang, Jingyu'
'Zhao, Yingsheng'

_publ_section_title
;
 Late-Stage Functionalization of Aromatic Acids with Aliphatic Aziridines:
 Direct Approach to Form \b-Branched Arylethylamine Backbones
;
_journal_issue 8
_journal_name_full 'ACS Catalysis'
_journal_page_first 6738
_journal_paper_doi 10.1021/acscatal.9b01347
_journal_volume 9
_journal_year 2019
_chemical_formula_sum 'C18 H21 N O5 S'
_chemical_formula_weight 363.42
_space_group_IT_number 14
_space_group_name_Hall '-P 2yn'
_space_group_name_H-M_alt 'P 1 21/n 1'
_symmetry_cell_setting Monoclinic'
_symmetry_space_group_name_Hall '-P 2yn'
_symmetry_space_group_name_H-M 'P 1 21/n 1'
_atom_sites_solution_hydrogens geom
_atom_sites_solution_primary direct
_atom_sites_solution_secondary difmap
_audit_creation_method SHELXL-97
_cell_angle_alpha 90.00
_cell_angle_beta 94.062(2)
_cell_angle_gamma 90.00
_cell_formula_units_Z 4
_cell_length_a 9.7666(6)
_cell_length_b 7.7835(5)
_cell_length_c 22.5740(15)
_cell_measurement_reflns_used 9966
_cell_measurement_temperature 120(2)
_cell_measurement_theta_max 27.51
_cell_measurement_theta_min 2.77
_cell_volume 1711.73(19)
_computing_structure_refinement 'SHELXL-97 (Sheldrick, 1997)'
_computing_structure_solution 'SHELXS-97 (Sheldrick, 1990)'
_diffrn_ambient_temperature 120(2)
_diffrn_measured_fraction_theta_full 0.997
_diffrn_measured_fraction_theta_max 0.997
_diffrn_measurement_device_type 'Bruker APEX-III CCD'
_diffrn_radiation_monochromator graphite
_diffrn_radiation_source 'fine-focus sealed tube'
_diffrn_radiation_type MoK\a
_diffrn_radiation_wavelength 0.71073
_diffrn_reflns_av_R_equivalents 0.0353
_diffrn_reflns_av_sigmaI/netI 0.0235
_diffrn_reflns_limit_h_max 12
_diffrn_reflns_limit_h_min -12
_diffrn_reflns_limit_k_max 10
_diffrn_reflns_limit_k_min -10
_diffrn_reflns_limit_l_max 29
_diffrn_reflns_limit_l_min -29
_diffrn_reflns_number 23289
_diffrn_reflns_theta_full 27.56
_diffrn_reflns_theta_max 27.56
_diffrn_reflns_theta_min 2.22
_exptl_absorpt_coefficient_mu 0.218
_exptl_absorpt_correction_T_max 0.9576
_exptl_absorpt_correction_T_min 0.9178
_exptl_absorpt_correction_type multi-scan
_exptl_absorpt_process_details SADABS
_exptl_crystal_colour colourless
_exptl_crystal_density_diffrn 1.410
_exptl_crystal_density_method 'not measured'
_exptl_crystal_description BLOCK
_exptl_crystal_F_000 768
_exptl_crystal_size_max 0.40
_exptl_crystal_size_mid 0.20
_exptl_crystal_size_min 0.20
_refine_diff_density_max 0.545
_refine_diff_density_min -0.626
_refine_diff_density_rms 0.053
_refine_ls_extinction_method none
_refine_ls_goodness_of_fit_ref 1.211
_refine_ls_hydrogen_treatment mixed
_refine_ls_matrix_type full
_refine_ls_number_parameters 231
_refine_ls_number_reflns 3949
_refine_ls_number_restraints 0
_refine_ls_restrained_S_all 1.211
_refine_ls_R_factor_all 0.0454
_refine_ls_R_factor_gt 0.0380
_refine_ls_shift/su_max 0.001
_refine_ls_shift/su_mean 0.000
_refine_ls_structure_factor_coef Fsqd
_refine_ls_weighting_details 'calc w=1/[\s^2^(Fo^2^)+(0.1000P)^2^+0.0000P] where P=(Fo^2^+2Fc^2^)/3'
_refine_ls_weighting_scheme calc
_refine_ls_wR_factor_gt 0.1409
_refine_ls_wR_factor_ref 0.1505
_reflns_number_gt 3443
_reflns_number_total 3949
_reflns_threshold_expression >2sigma(I)
_cod_data_source_file cs9b01347_si_001.cif
_cod_data_source_block mo_20180312a_0m_a
_cod_original_sg_symbol_H-M P2(1)/n
_cod_database_code 4514654

loop_
_symmetry_equiv_pos_as_xyz
'x, y, z'
'-x+1/2, y+1/2, -z+1/2'
'-x, -y, -z'
'x-1/2, -y-1/2, z-1/2'

loop_
_atom_site_label
_atom_site_type_symbol
_atom_site_fract_x
_atom_site_fract_y
_atom_site_fract_z
_atom_site_U_iso_or_equiv
_atom_site_adp_type
_atom_site_occupancy
_atom_site_symmetry_multiplicity
_atom_site_calc_flag
_atom_site_refinement_flags
S1 S 1.00504(4) 0.53926(5) 0.676484(16) 0.01809(15) Uani 1 1 d .
O1 O 0.38407(12) 0.80620(17) 0.55955(5) 0.0287(3) Uani 1 1 d .
C1 C 0.52213(17) 0.8365(2) 0.56311(7) 0.0222(3) Uani 1 1 d .
O2 O 0.78118(12) 0.71504(17) 0.43431(5) 0.0256(3) Uani 1 1 d .
H2A H 0.8358(16) 0.678(3) 0.4118(7) 0.038 Uiso 1 1 calc R
C2 C 0.61131(16) 0.7809(2) 0.52203(7) 0.0206(3) Uani 1 1 d .
H2 H 0.5767 0.7206 0.4876 0.025 Uiso 1 1 calc R
C3 C 0.75223(16) 0.81333(19) 0.53118(6) 0.0189(3) Uani 1 1 d .
O3 O 0.96272(12) 0.69541(16) 0.50019(5) 0.0260(3) Uani 1 1 d .
O4 O 1.04377(11) 0.37762(14) 0.65073(5) 0.0231(3) Uani 1 1 d .
C4 C 0.80516(16) 0.9095(2) 0.58024(7) 0.0202(3) Uani 1 1 d .
C5 C 0.71078(18) 0.9657(2) 0.62019(7) 0.0244(4) Uani 1 1 d .
H5 H 0.7436 1.0312 0.6537 0.029 Uiso 1 1 calc R
O5 O 1.06467(12) 0.58941(16) 0.73344(5) 0.0250(3) Uani 1 1 d .
C6 C 0.57264(17) 0.9298(2) 0.61271(7) 0.0255(4) Uani 1 1 d .
H6 H 0.5122 0.9682 0.6411 0.031 Uiso 1 1 calc R
N6 N 1.03888(13) 0.68497(16) 0.62906(6) 0.0195(3) Uani 1 1 d .
H6A H 1.0640 0.6551 0.5938 0.023 Uiso 1 1 calc R
C7 C 0.84432(16) 0.7376(2) 0.48815(7) 0.0199(3) Uani 1 1 d .
C9 C 0.95352(17) 0.96363(19) 0.59255(7) 0.0220(3) Uani 1 1 d .
H9A H 1.0032 0.9432 0.5565 0.026 Uiso 1 1 calc R
H9B H 0.9565 1.0885 0.6008 0.026 Uiso 1 1 calc R
C8 C 0.32617(17) 0.7207(2) 0.50822(8) 0.0279(4) Uani 1 1 d .
H8A H 0.3413 0.7895 0.4729 0.042 Uiso 1 1 calc R
H8B H 0.2274 0.7054 0.5115 0.042 Uiso 1 1 calc R
H8C H 0.3698 0.6081 0.5048 0.042 Uiso 1 1 calc R
C10 C 1.02781(16) 0.86927(19) 0.64456(7) 0.0203(3) Uani 1 1 d .
H10 H 0.9721 0.8796 0.6799 0.024 Uiso 1 1 calc R
C11 C 1.16963(17) 0.9450(2) 0.66032(8) 0.0250(4) Uani 1 1 d .
H11A H 1.2250 0.9368 0.6259 0.038 Uiso 1 1 calc R
H11B H 1.2146 0.8810 0.6936 0.038 Uiso 1 1 calc R
H11C H 1.1605 1.0658 0.6716 0.038 Uiso 1 1 calc R
C12 C 0.82591(15) 0.53079(19) 0.68131(7) 0.0175(3) Uani 1 1 d .
C13 C 0.74638(17) 0.4341(2) 0.63975(7) 0.0229(3) Uani 1 1 d .
H13 H 0.7885 0.3714 0.6098 0.027 Uiso 1 1 calc R
C14 C 0.60566(17) 0.4306(2) 0.64262(8) 0.0254(4) Uani 1 1 d .
H14 H 0.5514 0.3633 0.6148 0.031 Uiso 1 1 calc R
C15 C 0.54156(16) 0.5237(2) 0.68558(7) 0.0215(4) Uani 1 1 d .
C16 C 0.62191(17) 0.6187(2) 0.72648(7) 0.0225(3) Uani 1 1 d .
H16 H 0.5795 0.6818 0.7562 0.027 Uiso 1 1 calc R
C17 C 0.76468(16) 0.6232(2) 0.72475(7) 0.0210(3) Uani 1 1 d .
H17 H 0.8191 0.6889 0.7530 0.025 Uiso 1 1 calc R
C18 C 0.38711(18) 0.5187(3) 0.68603(9) 0.0318(4) Uani 1 1 d .
H18A H 0.3459 0.5564 0.6473 0.048 Uiso 1 1 calc R
H18B H 0.3576 0.5954 0.7171 0.048 Uiso 1 1 calc R
H18C H 0.3575 0.4011 0.6939 0.048 Uiso 1 1 calc R

loop_
_atom_site_aniso_label
_atom_site_aniso_U_11
_atom_site_aniso_U_22
_atom_site_aniso_U_33
_atom_site_aniso_U_23
_atom_site_aniso_U_13
_atom_site_aniso_U_12
S1 0.0168(2) 0.0197(2) 0.0180(2) 0.00051(13) 0.00273(15) 0.00124(13)
O1 0.0190(6) 0.0434(8) 0.0244(6) -0.0048(5) 0.0057(5) 0.0012(5)
C1 0.0198(7) 0.0256(8) 0.0213(8) 0.0042(6) 0.0033(6) 0.0025(6)
O2 0.0231(6) 0.0350(7) 0.0193(6) -0.0037(5) 0.0059(5) 0.0030(5)
C2 0.0233(8) 0.0212(8) 0.0173(7) 0.0027(6) 0.0013(6) 0.0019(6)
C3 0.0215(7) 0.0176(7) 0.0178(7) 0.0036(6) 0.0039(6) 0.0028(6)
O3 0.0219(6) 0.0302(7) 0.0263(6) -0.0006(5) 0.0036(5) 0.0055(5)
O4 0.0230(6) 0.0201(6) 0.0269(6) 0.0009(4) 0.0076(5) 0.0046(4)
C4 0.0231(8) 0.0172(7) 0.0203(7) 0.0028(6) 0.0021(6) 0.0022(6)
C5 0.0276(9) 0.0256(9) 0.0199(8) -0.0014(6) 0.0021(7) 0.0031(6)
O5 0.0226(6) 0.0325(6) 0.0196(6) 0.0009(5) -0.0003(4) -0.0004(5)
C6 0.0259(8) 0.0306(9) 0.0207(8) -0.0008(6) 0.0061(6) 0.0064(7)
N6 0.0205(6) 0.0193(7) 0.0192(6) -0.0009(5) 0.0056(5) 0.0014(5)
C7 0.0228(7) 0.0178(7) 0.0196(7) 0.0017(6) 0.0044(6) -0.0012(6)
C9 0.0240(8) 0.0198(8) 0.0226(8) 0.0012(6) 0.0036(6) -0.0011(6)
C8 0.0199(8) 0.0323(9) 0.0314(9) -0.0018(7) 0.0023(7) 0.0002(7)
C10 0.0213(7) 0.0189(8) 0.0209(7) -0.0010(6) 0.0038(6) 0.0003(6)
C11 0.0238(8) 0.0245(8) 0.0268(8) -0.0024(6) 0.0018(7) -0.0017(6)
C12 0.0179(7) 0.0176(7) 0.0172(7) 0.0020(5) 0.0036(6) 0.0011(5)
C13 0.0227(8) 0.0259(8) 0.0204(8) -0.0042(6) 0.0035(6) 0.0011(7)
C14 0.0216(8) 0.0318(9) 0.0228(8) -0.0034(7) 0.0004(6) -0.0015(7)
C15 0.0184(8) 0.0242(8) 0.0224(8) 0.0062(6) 0.0038(6) 0.0034(6)
C16 0.0246(8) 0.0222(8) 0.0220(8) -0.0003(6) 0.0091(6) 0.0032(6)
C17 0.0233(8) 0.0219(8) 0.0182(7) -0.0014(6) 0.0047(6) -0.0017(6)
C18 0.0213(8) 0.0438(11) 0.0310(10) 0.0055(8) 0.0060(7) 0.0021(8)

loop_
_atom_type_symbol
_atom_type_description
_atom_type_scat_dispersion_real
_atom_type_scat_dispersion_imag
_atom_type_scat_source
C C 0.0033 0.0016 'International Tables Vol C Tables 4.2.6.8 and 6.1.1.4'
H H 0.0000 0.0000 'International Tables Vol C Tables 4.2.6.8 and 6.1.1.4'
N N 0.0061 0.0033 'International Tables Vol C Tables 4.2.6.8 and 6.1.1.4'
O O 0.0106 0.0060 'International Tables Vol C Tables 4.2.6.8 and 6.1.1.4'
S S 0.1246 0.1234 'International Tables Vol C Tables 4.2.6.8 and 6.1.1.4'

loop_
_geom_angle_atom_site_label_1
_geom_angle_atom_site_label_2
_geom_angle_atom_site_label_3
_geom_angle
O5 S1 O4 119.85(7)
O5 S1 N6 108.45(7)
O4 S1 N6 105.86(7)
O5 S1 C12 107.34(7)
O4 S1 C12 106.34(7)
N6 S1 C12 108.60(7)
C1 O1 C8 117.63(12)
O1 C1 C2 124.87(15)
O1 C1 C6 115.38(14)
C2 C1 C6 119.76(15)
C7 O2 H2A 109.5
C1 C2 C3 120.19(15)
C1 C2 H2 119.9
C3 C2 H2 119.9
C4 C3 C2 121.03(14)
C4 C3 C7 121.26(14)
C2 C3 C7 117.68(14)
C3 C4 C5 116.79(15)
C3 C4 C9 125.90(14)
C5 C4 C9 117.27(14)
C6 C5 C4 122.70(15)
C6 C5 H5 118.7
C4 C5 H5 118.7
C5 C6 C1 119.47(15)
C5 C6 H6 120.3
C1 C6 H6 120.3
C10 N6 S1 120.18(10)
C10 N6 H6A 119.9
S1 N6 H6A 119.9
O3 C7 O2 122.64(14)
O3 C7 C3 124.74(14)
O2 C7 C3 112.58(13)
C10 C9 C4 113.82(13)
C10 C9 H9A 108.8
C4 C9 H9A 108.8
C10 C9 H9B 108.8
C4 C9 H9B 108.8
H9A C9 H9B 107.7
O1 C8 H8A 109.5
O1 C8 H8B 109.5
H8A C8 H8B 109.5
O1 C8 H8C 109.5
H8A C8 H8C 109.5
H8B C8 H8C 109.5
N6 C10 C11 110.43(12)
N6 C10 C9 108.85(12)
C11 C10 C9 111.62(13)
N6 C10 H10 108.6
C11 C10 H10 108.6
C9 C10 H10 108.6
C10 C11 H11A 109.5
C10 C11 H11B 109.5
H11A C11 H11B 109.5
C10 C11 H11C 109.5
H11A C11 H11C 109.5
H11B C11 H11C 109.5
C13 C12 C17 120.55(14)
C13 C12 S1 119.12(12)
C17 C12 S1 120.30(12)
C14 C13 C12 119.20(15)
C14 C13 H13 120.4
C12 C13 H13 120.4
C13 C14 C15 121.31(16)
C13 C14 H14 119.3
C15 C14 H14 119.3
C16 C15 C14 118.75(15)
C16 C15 C18 121.96(15)
C14 C15 C18 119.29(16)
C15 C16 C17 120.98(14)
C15 C16 H16 119.5
C17 C16 H16 119.5
C12 C17 C16 119.21(14)
C12 C17 H17 120.4
C16 C17 H17 120.4
C15 C18 H18A 109.5
C15 C18 H18B 109.5
H18A C18 H18B 109.5
C15 C18 H18C 109.5
H18A C18 H18C 109.5
H18B C18 H18C 109.5

loop_
_geom_bond_atom_site_label_1
_geom_bond_atom_site_label_2
_geom_bond_distance
S1 O5 1.4277(12)
S1 O4 1.4475(11)
S1 N6 1.6100(13)
S1 C12 1.7617(15)
O1 C1 1.3655(19)
O1 C8 1.419(2)
C1 C2 1.386(2)
C1 C6 1.395(2)
O2 C7 1.3350(19)
O2 H2A 0.8143
C2 C3 1.400(2)
C2 H2 0.9500
C3 C4 1.405(2)
C3 C7 1.491(2)
O3 C7 1.2142(19)
C4 C5 1.404(2)
C4 C9 1.516(2)
C5 C6 1.376(2)
C5 H5 0.9500
C6 H6 0.9500
N6 C10 1.4823(19)
N6 H6A 0.8800
C9 C10 1.524(2)
C9 H9A 0.9900
C9 H9B 0.9900
C8 H8A 0.9800
C8 H8B 0.9800
C8 H8C 0.9800
C10 C11 1.524(2)
C10 H10 1.0000
C11 H11A 0.9800
C11 H11B 0.9800
C11 H11C 0.9800
C12 C13 1.395(2)
C12 C17 1.386(2)
C13 C14 1.381(2)
C13 H13 0.9500
C14 C15 1.394(2)
C14 H14 0.9500
C15 C16 1.383(2)
C15 C18 1.510(2)
C16 C17 1.398(2)
C16 H16 0.9500
C17 H17 0.9500
C18 H18A 0.9800
C18 H18B 0.9800
C18 H18C 0.9800
